data_4517064
loop_
_publ_author_name
'Khorasani, Sanaz'
'Fernandes, Manuel A.'

_publ_section_title
;
 Cooperativity and Feedback Mechanisms in the
 Single-Crystal-to-Single-Crystal Solid-State Diels--Alder Reaction of
 9-Methylanthracene with Bis(N-cyclobutylimino)-1,4-dithiin
;
_journal_issue 12
_journal_name_full 'Crystal Growth &amp; Design'
_journal_page_first 5499
_journal_paper_doi 10.1021/cg401474f
_journal_volume 13
_journal_year 2013
_chemical_formula_moiety
;
0.26(C31 H26 N2 O4 S2),  0.74(C16 H14 N2 O4 S2),  0.74(C15 H12)
;
_chemical_formula_sum 'C31 H26 N2 O4 S2'
_chemical_formula_weight 554.66
_space_group_IT_number 1
_space_group_name_Hall 'P 1'
_space_group_name_H-M_alt 'P 1'
_symmetry_cell_setting triclinic
_symmetry_space_group_name_Hall 'P 1'
_symmetry_space_group_name_H-M 'P 1'
_atom_sites_solution_hydrogens geom
_atom_sites_solution_primary direct
_atom_sites_solution_secondary difmap
_audit_creation_method SHELXL-97
_cell_angle_alpha 77.478(2)
_cell_angle_beta 86.938(2)
_cell_angle_gamma 86.790(2)
_cell_formula_units_Z 1
_cell_length_a 7.4235(4)
_cell_length_b 8.5698(5)
_cell_length_c 10.3930(5)
_cell_measurement_reflns_used 3317
_cell_measurement_temperature 173(2)
_cell_measurement_theta_max 28.27
_cell_measurement_theta_min 2.44
_cell_volume 643.86(6)
_computing_cell_refinement 'Bruker SAINT'
_computing_data_collection 'Bruker APEX2'
_computing_data_reduction 'Bruker SAINT'
_computing_molecular_graphics 'Bruker SHELXTL'
_computing_publication_material 'Bruker SHELXTL'
_computing_structure_refinement 'SHELXL-97 (Sheldrick, 1997)'
_computing_structure_solution 'SHELXS-97 (Sheldrick, 2008)'
_diffrn_ambient_temperature 173(2)
_diffrn_measured_fraction_theta_full 1.000
_diffrn_measured_fraction_theta_max 1.000
_diffrn_measurement_device_type 'Bruker APEX-II CCD'
_diffrn_measurement_method '\f and \w scans'
_diffrn_radiation_monochromator graphite
_diffrn_radiation_source 'fine-focus sealed tube'
_diffrn_radiation_type MoK\a
_diffrn_radiation_wavelength 0.71073
_diffrn_reflns_av_R_equivalents 0.0422
_diffrn_reflns_av_sigmaI/netI 0.0559
_diffrn_reflns_limit_h_max 9
_diffrn_reflns_limit_h_min -9
_diffrn_reflns_limit_k_max 10
_diffrn_reflns_limit_k_min -10
_diffrn_reflns_limit_l_max 13
_diffrn_reflns_limit_l_min -13
_diffrn_reflns_number 9391
_diffrn_reflns_theta_full 27.00
_diffrn_reflns_theta_max 27.00
_diffrn_reflns_theta_min 2.01
_diffrn_standards_number 0
_exptl_absorpt_coefficient_mu 0.249
_exptl_absorpt_correction_type none
_exptl_crystal_colour red
_exptl_crystal_density_diffrn 1.430
_exptl_crystal_density_method 'not measured'
_exptl_crystal_description plate
_exptl_crystal_F_000 290
_exptl_crystal_size_max 0.45
_exptl_crystal_size_mid 0.15
_exptl_crystal_size_min 0.05
_refine_diff_density_max 0.604
_refine_diff_density_min -0.476
_refine_diff_density_rms 0.050
_refine_ls_abs_structure_details 'Flack H D (1983), Acta Cryst. A39, 876-881'
_refine_ls_abs_structure_Flack 0.20(15)
_refine_ls_extinction_method none
_refine_ls_goodness_of_fit_ref 1.015
_refine_ls_hydrogen_treatment constr
_refine_ls_matrix_type full
_refine_ls_number_parameters 368
_refine_ls_number_reflns 5599
_refine_ls_number_restraints 144
_refine_ls_restrained_S_all 1.114
_refine_ls_R_factor_all 0.0827
_refine_ls_R_factor_gt 0.0504
_refine_ls_shift/su_max 0.000
_refine_ls_shift/su_mean 0.000
_refine_ls_structure_factor_coef Fsqd
_refine_ls_weighting_details 'calc w=1/[\s^2^(Fo^2^)+(0.0675P)^2^+0.1872P] where P=(Fo^2^+2Fc^2^)/3'
_refine_ls_weighting_scheme calc
_refine_ls_wR_factor_gt 0.1212
_refine_ls_wR_factor_ref 0.1403
_reflns_number_gt 3903
_reflns_number_total 5599
_reflns_threshold_expression >2sigma(I)
_cod_data_source_file 12s_sk120_d4mawaterb16h_0s-26p-x1.cif
_cod_data_source_block 12s_sk120_d4mawaterb16h_0s
_cod_depositor_comments
;
The following automatic conversions were performed:

data item '_symmetry_cell_setting' value 'Triclinic' was changed to
'triclinic' in accordance with the
/home/saulius/struct/COD-crude-data/automatic-downloads/DataCite-retrospective/ACS/depositions/lib/dictionaries/cif_core.dic
dictionary named 'cif_core.dic' version 2.4.2 last updated on
2011-04-26.

Automatic conversion script
Id: cif_fix_values 6909 2019-04-08 15:41:33Z antanas 
;
_cod_original_sg_symbol_H-M P1
_cod_database_code 4517064

loop_
_symmetry_equiv_pos_as_xyz
'x, y, z'

loop_
_atom_site_label
_atom_site_type_symbol
_atom_site_fract_x
_atom_site_fract_y
_atom_site_fract_z
_atom_site_U_iso_or_equiv
_atom_site_adp_type
_atom_site_occupancy
_atom_site_symmetry_multiplicity
_atom_site_calc_flag
_atom_site_refinement_flags
_atom_site_disorder_assembly
_atom_site_disorder_group
C1A C 0.7298(11) 0.2345(11) 0.3252(9) 0.0320(19) Uani 0.740(4) 1 d P A 2
C2A C 0.6622(13) 0.3593(10) 0.4066(9) 0.035(2) Uani 0.740(4) 1 d P A 2
C3A C 0.6476(14) 0.5069(10) 0.3299(9) 0.039(2) Uani 0.740(4) 1 d P A 2
C4A C 0.7055(12) 0.4831(10) 0.1941(9) 0.034(2) Uani 0.740(4) 1 d P A 2
C5A C 0.4642(11) 0.4894(10) 0.7369(8) 0.030(2) Uani 0.740(4) 1 d P A 2
C6A C 0.5269(11) 0.4836(10) 0.6012(8) 0.0292(18) Uani 0.740(4) 1 d P A 2
C7A C 0.5139(11) 0.6246(10) 0.5200(8) 0.0301(18) Uani 0.740(4) 1 d PU A 2
C8A C 0.4452(10) 0.7402(10) 0.5972(8) 0.0250(17) Uani 0.740(4) 1 d PU A 2
C9A C 0.7894(13) 0.2568(10) 0.0818(10) 0.039(2) Uani 0.740(4) 1 d PU A 2
H9A H 0.7784 0.3447 0.0014 0.046 Uiso 0.740(4) 1 calc PR A 2
C10A C 0.9558(13) 0.1550(15) 0.0675(13) 0.072(4) Uani 0.740(4) 1 d PU A 2
H10A H 1.0030 0.0963 0.1527 0.086 Uiso 0.740(4) 1 calc PR A 2
H10B H 1.0525 0.2129 0.0105 0.086 Uiso 0.740(4) 1 calc PR A 2
C11A C 0.8477(16) 0.0519(16) -0.0018(12) 0.075(4) Uani 0.740(4) 1 d PU A 2
H11A H 0.8515 0.0866 -0.0991 0.089 Uiso 0.740(4) 1 calc PR A 2
H11B H 0.8764 -0.0644 0.0259 0.089 Uiso 0.740(4) 1 calc PR A 2
C12A C 0.6754(14) 0.1095(12) 0.0662(10) 0.050(3) Uani 0.740(4) 1 d P A 2
H12A H 0.6392 0.0378 0.1507 0.060 Uiso 0.740(4) 1 calc PR A 2
H12B H 0.5722 0.1396 0.0079 0.060 Uiso 0.740(4) 1 calc PR A 2
C13A C 0.3956(12) 0.7257(11) 0.8456(9) 0.040(2) Uani 0.740(4) 1 d P A 2
H13A H 0.4156 0.6385 0.9254 0.048 Uiso 0.740(4) 1 calc PR A 2
C14A C 0.4951(12) 0.8674(11) 0.8631(8) 0.037(2) Uani 0.740(4) 1 d P A 2
H14A H 0.5299 0.9408 0.7790 0.044 Uiso 0.740(4) 1 calc PR A 2
H14B H 0.5995 0.8387 0.9204 0.044 Uiso 0.740(4) 1 calc PR A 2
C15A C 0.3249(14) 0.9249(13) 0.9330(9) 0.049(2) Uani 0.740(4) 1 d P A 2
H15A H 0.2937 1.0405 0.9031 0.059 Uiso 0.740(4) 1 calc PR A 2
H15B H 0.3260 0.8941 1.0304 0.059 Uiso 0.740(4) 1 calc PR A 2
C16A C 0.2101(14) 0.8139(12) 0.8694(10) 0.049(2) Uani 0.740(4) 1 d P A 2
H16A H 0.1249 0.7479 0.9320 0.059 Uiso 0.740(4) 1 calc PR A 2
H16B H 0.1509 0.8691 0.7877 0.059 Uiso 0.740(4) 1 calc PR A 2
N1A N 0.7501(10) 0.3225(8) 0.2010(7) 0.0379(19) Uani 0.740(4) 1 d P A 2
N2A N 0.4259(9) 0.6550(8) 0.7314(6) 0.0262(15) Uani 0.740(4) 1 d P A 2
O1A O 0.7552(9) 0.0951(7) 0.3641(6) 0.0405(17) Uani 0.740(4) 1 d P A 2
O2A O 0.7157(10) 0.5912(8) 0.0965(6) 0.0475(19) Uani 0.740(4) 1 d P A 2
O3A O 0.4616(9) 0.3863(7) 0.8305(6) 0.0376(16) Uani 0.740(4) 1 d P A 2
O4A O 0.4139(9) 0.8840(7) 0.5612(6) 0.0391(16) Uani 0.740(4) 1 d PU A 2
S1A S 0.5948(3) 0.2910(2) 0.56921(19) 0.0386(7) Uani 0.740(4) 1 d P A 2
S2A S 0.5659(3) 0.6886(2) 0.35292(18) 0.0388(7) Uani 0.740(4) 1 d P A 2
C17A C 0.0988(14) 0.3517(11) 0.5569(8) 0.046(3) Uani 0.740(4) 1 d P A 2
C18A C 0.0232(11) 0.4880(11) 0.5953(9) 0.036(2) Uani 0.740(4) 1 d P A 2
C19A C -0.0458(13) 0.4778(14) 0.7241(10) 0.051(3) Uani 0.740(4) 1 d P A 2
H19A H -0.0466 0.3765 0.7835 0.061 Uiso 0.740(4) 1 calc PR A 2
C20A C -0.1109(13) 0.6081(14) 0.7656(10) 0.051(3) Uani 0.740(4) 1 d P A 2
H20A H -0.1505 0.6013 0.8550 0.061 Uiso 0.740(4) 1 calc PR A 2
C21A C -0.1191(12) 0.7528(13) 0.6754(8) 0.054(3) Uani 0.740(4) 1 d P A 2
H21A H -0.1660 0.8452 0.7046 0.065 Uiso 0.740(4) 1 calc PR A 2
C22A C -0.0628(12) 0.7683(13) 0.5467(11) 0.048(3) Uani 0.740(4) 1 d P A 2
H22A H -0.0730 0.8698 0.4880 0.058 Uiso 0.740(4) 1 calc PR A 2
C23A C 0.0107(14) 0.6345(12) 0.4998(10) 0.042(2) Uani 0.740(4) 1 d P A 2
C24A C 0.0768(11) 0.6437(12) 0.3703(10) 0.043(2) Uani 0.740(4) 1 d P A 2
H24A H 0.0747 0.7434 0.3088 0.051 Uiso 0.740(4) 1 calc PR A 2
C25A C 0.1452(15) 0.5067(12) 0.3321(10) 0.050(3) Uani 0.740(4) 1 d P A 2
C26A C 0.2186(15) 0.5006(14) 0.1996(10) 0.056(3) Uani 0.740(4) 1 d P A 2
H26A H 0.2125 0.5955 0.1325 0.068 Uiso 0.740(4) 1 calc PR A 2
C27A C 0.2962(13) 0.3627(15) 0.1681(12) 0.055(3) Uani 0.740(4) 1 d P A 2
H27A H 0.3490 0.3669 0.0822 0.066 Uiso 0.740(4) 1 calc PR A 2
C28A C 0.2987(14) 0.2160(10) 0.2608(12) 0.060(3) Uani 0.740(4) 1 d P A 2
H28A H 0.3487 0.1215 0.2365 0.072 Uiso 0.740(4) 1 calc PR A 2
C29A C 0.2307(14) 0.2107(13) 0.3825(10) 0.051(3) Uani 0.740(4) 1 d P A 2
H29A H 0.2286 0.1108 0.4436 0.062 Uiso 0.740(4) 1 calc PR A 2
C30A C 0.1587(14) 0.3555(12) 0.4248(10) 0.043(2) Uani 0.740(4) 1 d P A 2
C31A C 0.1129(9) 0.1917(7) 0.6488(6) 0.0550(16) Uani 0.740(4) 1 d P A 2
H31A H 0.1680 0.1128 0.6013 0.082 Uiso 0.740(4) 1 calc PR A 2
H31B H -0.0079 0.1594 0.6834 0.082 Uiso 0.740(4) 1 calc PR A 2
H31C H 0.1880 0.1980 0.7221 0.082 Uiso 0.740(4) 1 calc PR A 2
C1B C 0.7227(10) 0.2469(8) 0.3233(8) 0.0366(12) Uiso 0.172(4) 1 d PD B 1
C2B C 0.6715(10) 0.3674(8) 0.4072(8) 0.0366(12) Uiso 0.172(4) 1 d PRD B 1
C3B C 0.6530(10) 0.5095(8) 0.3171(8) 0.0366(12) Uiso 0.172(4) 1 d PRD B 1
C4B C 0.6995(10) 0.4841(8) 0.1809(8) 0.0366(12) Uiso 0.172(4) 1 d PRD B 1
C5B C 0.4414(10) 0.5149(8) 0.7278(8) 0.0366(12) Uiso 0.172(4) 1 d PRD B 1
C6B C 0.4362(10) 0.4803(8) 0.5867(8) 0.0366(12) Uiso 0.172(4) 1 d PRD B 1
C7B C 0.4130(10) 0.6351(8) 0.4831(8) 0.0366(12) Uiso 0.172(4) 1 d PRD B 1
C8B C 0.4167(10) 0.7561(8) 0.5659(8) 0.0366(12) Uiso 0.172(4) 1 d PRD B 1
C9B C 0.7607(10) 0.2581(8) 0.0727(8) 0.0366(12) Uiso 0.172(4) 1 d PRD B 1
H9B H 0.7467 0.3445 -0.0084 0.044 Uiso 0.172(4) 1 calc PR B 1
C10B C 0.9340(10) 0.1575(8) 0.0591(8) 0.0366(12) Uiso 0.172(4) 1 d PRD B 1
H10C H 1.0334 0.2176 0.0072 0.044 Uiso 0.172(4) 1 calc PR B 1
H10D H 0.9760 0.0909 0.1432 0.044 Uiso 0.172(4) 1 calc PR B 1
C11B C 0.8236(10) 0.0704(8) -0.0190(8) 0.0366(12) Uiso 0.172(4) 1 d PRD B 1
H11C H 0.8502 -0.0465 -0.0026 0.044 Uiso 0.172(4) 1 calc PR B 1
H11D H 0.8225 0.1186 -0.1146 0.044 Uiso 0.172(4) 1 calc PR B 1
C12B C 0.6553(10) 0.1223(8) 0.0638(8) 0.0366(12) Uiso 0.172(4) 1 d PRD B 1
H12C H 0.5443 0.1514 0.0136 0.044 Uiso 0.172(4) 1 calc PR B 1
H12D H 0.6308 0.0477 0.1493 0.044 Uiso 0.172(4) 1 calc PR B 1
C13B C 0.3909(10) 0.7512(8) 0.8172(8) 0.0366(12) Uiso 0.172(4) 1 d PRD B 1
H13B H 0.4023 0.6669 0.9000 0.044 Uiso 0.172(4) 1 calc PR B 1
C14B C 0.4951(10) 0.8861(8) 0.8265(8) 0.0366(12) Uiso 0.172(4) 1 d PRD B 1
H14C H 0.5366 0.9501 0.7399 0.044 Uiso 0.172(4) 1 calc PR B 1
H14D H 0.5962 0.8577 0.8869 0.044 Uiso 0.172(4) 1 calc PR B 1
C15B C 0.3254(10) 0.9606(8) 0.8880(8) 0.0366(12) Uiso 0.172(4) 1 d PRD B 1
H15C H 0.3195 0.9360 0.9857 0.044 Uiso 0.172(4) 1 calc PR B 1
H15D H 0.3041 1.0765 0.8520 0.044 Uiso 0.172(4) 1 calc PR B 1
C16B C 0.2174(10) 0.8591(8) 0.8301(8) 0.0366(12) Uiso 0.172(4) 1 d PRD B 1
H16C H 0.1677 0.9131 0.7445 0.044 Uiso 0.172(4) 1 calc PR B 1
H16D H 0.1222 0.8046 0.8911 0.044 Uiso 0.172(4) 1 calc PR B 1
N1B N 0.7336(10) 0.3277(8) 0.1924(8) 0.0366(12) Uiso 0.172(4) 1 d PRD B 1
N2B N 0.4176(10) 0.6780(8) 0.7054(8) 0.0366(12) Uiso 0.172(4) 1 d PRD B 1
O1B O 0.7408(10) 0.1037(8) 0.3720(8) 0.0366(12) Uiso 0.172(4) 1 d PRD B 1
O2B O 0.7061(10) 0.5857(8) 0.0736(8) 0.0366(12) Uiso 0.172(4) 1 d PRD B 1
O3B O 0.4595(10) 0.4228(8) 0.8331(8) 0.0366(12) Uiso 0.172(4) 1 d PRD B 1
O4B O 0.4121(10) 0.8903(8) 0.5269(8) 0.0366(12) Uiso 0.172(4) 1 d PRD B 1
S1B S 0.6306(10) 0.3307(8) 0.5832(8) 0.0366(12) Uiso 0.172(4) 1 d PR B 1
S2B S 0.6037(10) 0.6835(8) 0.3600(8) 0.0366(12) Uiso 0.172(4) 1 d PR B 1
C17B C 0.2545(12) 0.3958(10) 0.5837(9) 0.0366(12) Uiso 0.172(4) 1 d PD B 1
C18B C 0.0992(12) 0.5098(10) 0.6116(9) 0.0366(12) Uiso 0.172(4) 1 d PRD B 1
C19B C -0.0053(12) 0.4865(10) 0.7295(9) 0.0366(12) Uiso 0.172(4) 1 d PRD B 1
H19B H 0.0103 0.3931 0.7972 0.044 Uiso 0.172(4) 1 calc PR B 1
C20B C -0.1304(12) 0.6046(10) 0.7419(9) 0.0366(12) Uiso 0.172(4) 1 d PRD B 1
H20B H -0.2097 0.5901 0.8180 0.044 Uiso 0.172(4) 1 calc PR B 1
C21B C -0.1467(12) 0.7490(10) 0.6452(9) 0.0366(12) Uiso 0.172(4) 1 d PRD B 1
H21B H -0.2346 0.8304 0.6564 0.044 Uiso 0.172(4) 1 calc PR B 1
C22B C -0.0295(12) 0.7689(10) 0.5320(9) 0.0366(12) Uiso 0.172(4) 1 d PRD B 1
H22B H -0.0378 0.8652 0.4666 0.044 Uiso 0.172(4) 1 calc PR B 1
C23B C 0.0949(12) 0.6517(10) 0.5156(9) 0.0366(12) Uiso 0.172(4) 1 d PRD B 1
C24B C 0.2376(12) 0.6631(10) 0.4036(9) 0.0366(12) Uiso 0.172(4) 1 d PRD B 1
H24B H 0.2314 0.7669 0.3374 0.044 Uiso 0.172(4) 1 calc PR B 1
C25B C 0.2358(12) 0.5224(10) 0.3459(9) 0.0366(12) Uiso 0.172(4) 1 d PRD B 1
C26B C 0.2281(12) 0.5135(10) 0.2099(9) 0.0366(12) Uiso 0.172(4) 1 d PRD B 1
H26B H 0.2098 0.6102 0.1462 0.044 Uiso 0.172(4) 1 calc PR B 1
C27B C 0.2456(12) 0.3742(10) 0.1678(9) 0.0366(12) Uiso 0.172(4) 1 d PRD B 1
H27B H 0.2455 0.3694 0.0773 0.044 Uiso 0.172(4) 1 calc PR B 1
C28B C 0.2633(12) 0.2403(10) 0.2676(9) 0.0366(12) Uiso 0.172(4) 1 d PRD B 1
H28B H 0.2827 0.1406 0.2419 0.044 Uiso 0.172(4) 1 calc PR B 1
C29B C 0.2559(12) 0.2362(10) 0.4002(9) 0.0366(12) Uiso 0.172(4) 1 d PRD B 1
H29B H 0.2557 0.1372 0.4626 0.044 Uiso 0.172(4) 1 calc PR B 1
C30B C 0.2489(12) 0.3785(10) 0.4407(9) 0.0366(12) Uiso 0.172(4) 1 d PRD B 1
C31B C 0.2440(12) 0.2368(10) 0.6828(9) 0.0366(12) Uiso 0.172(4) 1 d PRD B 1
H31D H 0.3353 0.1601 0.6583 0.055 Uiso 0.172(4) 1 calc PR B 1
H31E H 0.1237 0.1952 0.6829 0.055 Uiso 0.172(4) 1 calc PR B 1
H31F H 0.2662 0.2528 0.7711 0.055 Uiso 0.172(4) 1 calc PR B 1
C1C C 0.778(2) 0.2376(19) 0.3471(16) 0.0366(12) Uiso 0.089(4) 1 d PD C 3
C2C C 0.769(2) 0.3655(19) 0.4252(16) 0.0366(12) Uiso 0.089(4) 1 d PRD C 3
C3C C 0.756(2) 0.5047(19) 0.3299(16) 0.0366(12) Uiso 0.089(4) 1 d PRD C 3
C4C C 0.753(2) 0.4688(19) 0.1960(16) 0.0366(12) Uiso 0.089(4) 1 d PRD C 3
C5C C 0.494(2) 0.5030(19) 0.7398(16) 0.0366(12) Uiso 0.089(4) 1 d PRD C 3
C6C C 0.517(2) 0.4766(19) 0.5951(16) 0.0366(12) Uiso 0.089(4) 1 d PRD C 3
C7C C 0.524(2) 0.6346(19) 0.4981(16) 0.0366(12) Uiso 0.089(4) 1 d PRD C 3
C8C C 0.469(2) 0.7499(19) 0.5852(16) 0.0366(12) Uiso 0.089(4) 1 d PRD C 3
C9C C 0.797(2) 0.2329(19) 0.0988(16) 0.0366(12) Uiso 0.089(4) 1 d PRD C 3
H9C H 0.7864 0.3142 0.0142 0.044 Uiso 0.089(4) 1 calc PR C 3
C10C C 0.966(2) 0.1233(19) 0.0934(16) 0.0366(12) Uiso 0.089(4) 1 d PRD C 3
H10E H 1.0676 0.1749 0.0377 0.044 Uiso 0.089(4) 1 calc PR C 3
H10F H 1.0060 0.0644 0.1807 0.044 Uiso 0.089(4) 1 calc PR C 3
C11C C 0.851(2) 0.0299(19) 0.0253(16) 0.0366(12) Uiso 0.089(4) 1 d PRD C 3
H11E H 0.8715 -0.0875 0.0515 0.044 Uiso 0.089(4) 1 calc PR C 3
H11F H 0.8519 0.0667 -0.0718 0.044 Uiso 0.089(4) 1 calc PR C 3
C12C C 0.684(2) 0.0980(19) 0.0998(16) 0.0366(12) Uiso 0.089(4) 1 d PRD C 3
H12E H 0.5753 0.1258 0.0471 0.044 Uiso 0.089(4) 1 calc PR C 3
H12F H 0.6550 0.0332 0.1887 0.044 Uiso 0.089(4) 1 calc PR C 3
C13C C 0.436(2) 0.7302(19) 0.8390(16) 0.0366(12) Uiso 0.089(4) 1 d PRD C 3
H13C H 0.4479 0.6393 0.9171 0.044 Uiso 0.089(4) 1 calc PR C 3
C14C C 0.535(2) 0.8606(19) 0.8635(16) 0.0366(12) Uiso 0.089(4) 1 d PRD C 3
H14E H 0.5782 0.9345 0.7822 0.044 Uiso 0.089(4) 1 calc PR C 3
H14F H 0.6343 0.8256 0.9247 0.044 Uiso 0.089(4) 1 calc PR C 3
C15C C 0.362(2) 0.9244(19) 0.9294(16) 0.0366(12) Uiso 0.089(4) 1 d PRD C 3
H15E H 0.3550 0.8904 1.0268 0.044 Uiso 0.089(4) 1 calc PR C 3
H15F H 0.3375 1.0411 0.9006 0.044 Uiso 0.089(4) 1 calc PR C 3
C16C C 0.259(2) 0.8281(19) 0.8620(16) 0.0366(12) Uiso 0.089(4) 1 d PRD C 3
H16E H 0.2058 0.8894 0.7797 0.044 Uiso 0.089(4) 1 calc PR C 3
H16F H 0.1667 0.7645 0.9198 0.044 Uiso 0.089(4) 1 calc PR C 3
N1C N 0.775(2) 0.3111(19) 0.2138(16) 0.0366(12) Uiso 0.089(4) 1 d PRD C 3
N2C N 0.466(2) 0.6657(19) 0.7229(16) 0.0366(12) Uiso 0.089(4) 1 d PRD C 3
O1C O 0.802(2) 0.0959(19) 0.4019(16) 0.0366(12) Uiso 0.089(4) 1 d PRD C 3
O2C O 0.726(2) 0.5633(19) 0.0855(16) 0.0366(12) Uiso 0.089(4) 1 d PRD C 3
O3C O 0.484(2) 0.4066(19) 0.8423(16) 0.0366(12) Uiso 0.089(4) 1 d PRD C 3
O4C O 0.437(2) 0.8839(19) 0.5506(16) 0.0366(12) Uiso 0.089(4) 1 d PRD C 3
S1C S 0.587(2) 0.3108(19) 0.5574(16) 0.0366(12) Uiso 0.089(4) 1 d PR C 3
S2C S 0.563(2) 0.6606(19) 0.3361(16) 0.0366(12) Uiso 0.089(4) 1 d PR C 3
C17C C 0.947(2) 0.3343(19) 0.5016(17) 0.0366(12) Uiso 0.089(4) 1 d PD C 3
C18C C 0.951(2) 0.4697(19) 0.5681(17) 0.0366(12) Uiso 0.089(4) 1 d PRD C 3
C19C C 0.954(2) 0.4544(19) 0.7064(17) 0.0366(12) Uiso 0.089(4) 1 d PRD C 3
H19C H 0.9593 0.3527 0.7652 0.044 Uiso 0.089(4) 1 calc PR C 3
C20C C 0.950(2) 0.5877(19) 0.7492(17) 0.0366(12) Uiso 0.089(4) 1 d PRD C 3
H20C H 0.9555 0.5848 0.8408 0.044 Uiso 0.089(4) 1 calc PR C 3
C21C C 0.939(2) 0.7358(19) 0.6575(17) 0.0366(12) Uiso 0.089(4) 1 d PRD C 3
H21C H 0.9335 0.8323 0.6889 0.044 Uiso 0.089(4) 1 calc PR C 3
C22C C 0.934(2) 0.7441(19) 0.5182(17) 0.0366(12) Uiso 0.089(4) 1 d PRD C 3
H22C H 0.9228 0.8452 0.4591 0.044 Uiso 0.089(4) 1 calc PR C 3
C23C C 0.946(2) 0.6119(19) 0.4719(17) 0.0366(12) Uiso 0.089(4) 1 d PRD C 3
C24C C 0.928(2) 0.6025(19) 0.3266(17) 0.0366(12) Uiso 0.089(4) 1 d PRD C 3
H24C H 0.9258 0.7084 0.2631 0.044 Uiso 0.089(4) 1 calc PR C 3
C25C C 1.074(2) 0.4846(19) 0.2958(17) 0.0366(12) Uiso 0.089(4) 1 d PRD C 3
C26C C 1.190(2) 0.4904(19) 0.1816(17) 0.0366(12) Uiso 0.089(4) 1 d PRD C 3
H26C H 1.1904 0.5875 0.1168 0.044 Uiso 0.089(4) 1 calc PR C 3
C27C C 1.304(2) 0.3640(19) 0.1581(17) 0.0366(12) Uiso 0.089(4) 1 d PRD C 3
H27C H 1.3763 0.3714 0.0789 0.044 Uiso 0.089(4) 1 calc PR C 3
C28C C 1.306(2) 0.2286(19) 0.2559(17) 0.0366(12) Uiso 0.089(4) 1 d PRD C 3
H28C H 1.3804 0.1395 0.2419 0.044 Uiso 0.089(4) 1 calc PR C 3
C29C C 1.208(2) 0.2134(19) 0.3714(17) 0.0366(12) Uiso 0.089(4) 1 d PRD C 3
H29C H 1.2191 0.1179 0.4375 0.044 Uiso 0.089(4) 1 calc PR C 3
C30C C 1.091(2) 0.3417(19) 0.3921(17) 0.0366(12) Uiso 0.089(4) 1 d PRD C 3
C31C C 0.973(2) 0.1783(19) 0.6058(17) 0.0366(12) Uiso 0.089(4) 1 d PRD C 3
H31G H 0.9879 0.0876 0.5621 0.055 Uiso 0.089(4) 1 calc PR C 3
H31H H 0.8677 0.1643 0.6671 0.055 Uiso 0.089(4) 1 calc PR C 3
H31I H 1.0815 0.1834 0.6546 0.055 Uiso 0.089(4) 1 calc PR C 3

loop_
_atom_site_aniso_label
_atom_site_aniso_U_11
_atom_site_aniso_U_22
_atom_site_aniso_U_33
_atom_site_aniso_U_23
_atom_site_aniso_U_13
_atom_site_aniso_U_12
C1A 0.029(4) 0.033(4) 0.035(4) -0.011(4) 0.009(3) -0.002(3)
C2A 0.049(5) 0.025(4) 0.029(4) -0.004(3) 0.010(4) 0.001(4)
C3A 0.061(6) 0.027(4) 0.027(4) -0.003(3) 0.000(4) 0.011(4)
C4A 0.034(4) 0.028(4) 0.036(5) 0.006(3) 0.004(3) -0.009(3)
C5A 0.030(4) 0.035(5) 0.030(4) -0.020(4) 0.002(3) 0.012(3)
C6A 0.025(4) 0.030(4) 0.033(4) -0.009(3) 0.004(3) 0.002(3)
C7A 0.030(4) 0.029(4) 0.033(4) -0.011(3) -0.001(3) 0.001(3)
C8A 0.021(3) 0.029(3) 0.027(4) -0.009(3) -0.013(3) 0.010(3)
C9A 0.049(5) 0.030(4) 0.042(5) -0.018(4) 0.001(4) -0.005(4)
C10A 0.023(4) 0.106(8) 0.108(9) -0.073(7) 0.004(4) -0.006(4)
C11A 0.071(7) 0.088(8) 0.087(8) -0.070(7) -0.005(6) 0.015(6)
C12A 0.051(6) 0.053(6) 0.056(6) -0.037(5) -0.012(5) 0.010(5)
C13A 0.043(5) 0.047(5) 0.029(4) -0.011(4) 0.004(3) 0.016(4)
C14A 0.038(4) 0.043(5) 0.029(4) -0.007(3) -0.002(3) 0.010(4)
C15A 0.053(6) 0.052(5) 0.044(5) -0.018(4) 0.003(4) 0.008(4)
C16A 0.061(6) 0.047(4) 0.041(4) -0.018(3) 0.017(4) 0.007(4)
N1A 0.040(4) 0.034(4) 0.043(4) -0.021(3) -0.002(3) 0.017(3)
N2A 0.029(3) 0.026(3) 0.020(3) 0.001(2) 0.007(2) -0.002(3)
O1A 0.052(4) 0.032(3) 0.042(4) -0.021(3) -0.012(3) 0.020(3)
O2A 0.074(5) 0.045(4) 0.027(4) -0.015(3) 0.006(3) -0.003(4)
O3A 0.064(4) 0.019(3) 0.028(3) -0.001(3) 0.002(3) 0.002(3)
O4A 0.051(4) 0.024(3) 0.037(4) 0.002(3) 0.002(3) 0.011(3)
S1A 0.0602(15) 0.0124(9) 0.0395(12) -0.0030(8) 0.0185(10) 0.0007(8)
S2A 0.0492(14) 0.0338(13) 0.0314(12) -0.0060(10) -0.0064(10) 0.0178(10)
C17A 0.069(6) 0.034(4) 0.025(4) 0.010(3) 0.003(4) 0.014(4)
C18A 0.020(3) 0.042(5) 0.047(5) -0.014(4) -0.007(3) 0.007(3)
C19A 0.038(5) 0.063(7) 0.055(6) -0.024(5) 0.013(4) -0.004(5)
C20A 0.036(5) 0.076(7) 0.047(6) -0.025(5) 0.010(4) -0.018(5)
C21A 0.033(4) 0.099(8) 0.046(5) -0.054(5) 0.016(3) -0.012(4)
C22A 0.027(5) 0.041(5) 0.072(8) -0.003(5) 0.001(4) 0.003(4)
C23A 0.041(6) 0.043(6) 0.038(5) -0.002(4) -0.002(4) 0.008(4)
C24A 0.020(4) 0.040(5) 0.069(6) -0.013(4) -0.004(4) -0.006(3)
C25A 0.068(6) 0.036(5) 0.039(5) 0.004(4) 0.016(4) 0.001(4)
C26A 0.048(6) 0.067(7) 0.039(5) 0.021(5) -0.005(4) 0.003(5)
C27A 0.029(5) 0.079(8) 0.064(7) -0.031(6) 0.001(4) 0.002(5)
C28A 0.040(5) 0.029(4) 0.114(9) -0.024(4) -0.023(5) 0.017(3)
C29A 0.061(6) 0.044(6) 0.053(6) -0.024(5) -0.002(5) 0.015(5)
C30A 0.042(6) 0.037(5) 0.049(6) -0.007(4) 0.004(4) 0.003(4)
C31A 0.067(4) 0.044(3) 0.046(3) 0.003(3) 0.008(3) 0.013(3)

loop_
_atom_type_symbol
_atom_type_description
_atom_type_scat_dispersion_real
_atom_type_scat_dispersion_imag
_atom_type_scat_source
C C 0.0033 0.0016 'International Tables Vol C Tables 4.2.6.8 and 6.1.1.4'
H H 0.0000 0.0000 'International Tables Vol C Tables 4.2.6.8 and 6.1.1.4'
N N 0.0061 0.0033 'International Tables Vol C Tables 4.2.6.8 and 6.1.1.4'
O O 0.0106 0.0060 'International Tables Vol C Tables 4.2.6.8 and 6.1.1.4'
S S 0.1246 0.1234 'International Tables Vol C Tables 4.2.6.8 and 6.1.1.4'

loop_
_geom_angle_atom_site_label_1
_geom_angle_atom_site_label_2
_geom_angle_atom_site_label_3
_geom_angle
O1A C1A N1A 129.0(9)
O1A C1A C2A 127.4(8)
N1A C1A C2A 103.6(7)
C3A C2A C1A 111.3(8)
C3A C2A S1A 130.1(8)
C1A C2A S1A 118.2(6)
C2A C3A C4A 104.0(8)
C2A C3A S2A 135.0(8)
C4A C3A S2A 120.7(6)
O2A C4A N1A 126.9(9)
O2A C4A C3A 124.0(8)
N1A C4A C3A 109.0(7)
O3A C5A N2A 127.1(7)
O3A C5A C6A 128.8(7)
N2A C5A C6A 103.8(7)
C7A C6A C5A 112.5(8)
C7A C6A S1A 130.3(7)
C5A C6A S1A 117.1(6)
C6A C7A C8A 107.4(7)
C6A C7A S2A 132.8(7)
C8A C7A S2A 119.8(6)
O4A C8A N2A 123.8(8)
O4A C8A C7A 129.1(8)
N2A C8A C7A 107.0(6)
N1A C9A C10A 121.5(8)
N1A C9A C12A 117.3(8)
C10A C9A C12A 87.6(7)
N1A C9A H9A 109.5
C10A C9A H9A 109.5
C12A C9A H9A 109.5
C9A C10A C11A 89.7(7)
C9A C10A H10A 113.7
C11A C10A H10A 113.7
C9A C10A H10B 113.7
C11A C10A H10B 113.7
H10A C10A H10B 110.9
C12A C11A C10A 88.3(7)
C12A C11A H11A 113.9
C10A C11A H11A 113.9
C12A C11A H11B 113.9
C10A C11A H11B 113.9
H11A C11A H11B 111.1
C11A C12A C9A 85.8(8)
C11A C12A H12A 114.3
C9A C12A H12A 114.4
C11A C12A H12B 114.4
C9A C12A H12B 114.4
H12A C12A H12B 111.5
N2A C13A C14A 122.7(8)
N2A C13A C16A 120.2(8)
C14A C13A C16A 90.6(7)
N2A C13A H13A 107.2
C14A C13A H13A 107.2
C16A C13A H13A 107.2
C13A C14A C15A 89.0(7)
C13A C14A H14A 113.8
C15A C14A H14A 113.8
C13A C14A H14B 113.8
C15A C14A H14B 113.8
H14A C14A H14B 111.0
C14A C15A C16A 89.1(7)
C14A C15A H15A 113.8
C16A C15A H15A 113.8
C14A C15A H15B 113.8
C16A C15A H15B 113.8
H15A C15A H15B 111.0
C13A C16A C15A 85.2(8)
C13A C16A H16A 114.4
C15A C16A H16A 114.4
C13A C16A H16B 114.4
C15A C16A H16B 114.4
H16A C16A H16B 111.6
C1A N1A C4A 112.1(7)
C1A N1A C9A 125.2(7)
C4A N1A C9A 122.2(8)
C5A N2A C8A 108.8(7)
C5A N2A C13A 124.6(7)
C8A N2A C13A 126.1(7)
C2A S1A C6A 96.1(4)
C3A S2A C7A 95.4(4)
C18A C17A C30A 121.3(8)
C18A C17A C31A 123.0(8)
C30A C17A C31A 115.6(8)
C19A C18A C17A 119.9(9)
C19A C18A C23A 121.0(9)
C17A C18A C23A 119.0(8)
C20A C19A C18A 121.2(11)
C20A C19A H19A 119.4
C18A C19A H19A 119.4
C19A C20A C21A 118.5(10)
C19A C20A H20A 120.7
C21A C20A H20A 120.7
C22A C21A C20A 122.8(9)
C22A C21A H21A 118.6
C20A C21A H21A 118.6
C21A C22A C23A 120.5(10)
C21A C22A H22A 119.8
C23A C22A H22A 119.8
C24A C23A C22A 123.2(10)
C24A C23A C18A 120.9(9)
C22A C23A C18A 115.8(9)
C25A C24A C23A 119.6(10)
C25A C24A H24A 120.2
C23A C24A H24A 120.2
C24A C25A C30A 121.4(9)
C24A C25A C26A 124.8(9)
C30A C25A C26A 113.7(9)
C27A C26A C25A 122.7(10)
C27A C26A H26A 118.6
C25A C26A H26A 118.6
C26A C27A C28A 121.3(10)
C26A C27A H27A 119.3
C28A C27A H27A 119.3
C29A C28A C27A 119.5(9)
C29A C28A H28A 120.2
C27A C28A H28A 120.2
C28A C29A C30A 121.7(10)
C28A C29A H29A 119.2
C30A C29A H29A 119.2
C17A C30A C25A 117.6(9)
C17A C30A C29A 121.6(9)
C25A C30A C29A 120.8(10)
C17A C31A H31A 109.5
C17A C31A H31B 109.5
H31A C31A H31B 109.5
C17A C31A H31C 109.5
H31A C31A H31C 109.5
H31B C31A H31C 109.5
O1B C1B N1B 130.3
O1B C1B C2B 121.5
N1B C1B C2B 108.2
C3B C2B C1B 103.7
C3B C2B S1B 128.2
C1B C2B S1B 128.0
C2B C3B C4B 110.0
C2B C3B S2B 123.0
C4B C3B S2B 126.8
O2B C4B N1B 124.5
O2B C4B C3B 128.9
N1B C4B C3B 106.6
O3B C5B N2B 127.3
O3B C5B C6B 129.7
N2B C5B C6B 103.0
C7B C6B C5B 111.1
C7B C6B C17B 103.3(2)
C5B C6B C17B 106.0(4)
C7B C6B S1B 123.6
C5B C6B S1B 102.9
C17B C6B S1B 109.0(4)
C8B C7B C6B 101.0
C8B C7B C24B 109.6(4)
C6B C7B C24B 118.2(3)
C8B C7B S2B 104.6
C6B C7B S2B 116.2
C24B C7B S2B 106.3(4)
O4B C8B N2B 124.6
O4B C8B C7B 124.9
N2B C8B C7B 110.4
C12B C9B N1B 118.5
C12B C9B C10B 89.6
N1B C9B C10B 117.8
C12B C9B H9B 109.8
N1B C9B H9B 109.8
C10B C9B H9B 109.8
C11B C10B C9B 85.4
C11B C10B H10C 114.4
C9B C10B H10C 114.4
C11B C10B H10D 114.4
C9B C10B H10D 114.4
H10C C10B H10D 111.5
C10B C11B C12B 85.8
C10B C11B H11C 114.4
C12B C11B H11C 114.4
C10B C11B H11D 114.4
C12B C11B H11D 114.4
H11C C11B H11D 111.5
C9B C12B C11B 85.3
C9B C12B H12C 114.4
C11B C12B H12C 114.4
C9B C12B H12D 114.4
C11B C12B H12D 114.4
H12C C12B H12D 111.6
N2B C13B C14B 120.3
N2B C13B C16B 119.6
C14B C13B C16B 87.6
N2B C13B H13B 109.2
C14B C13B H13B 109.2
C16B C13B H13B 109.2
C13B C14B C15B 89.1
C13B C14B H14C 113.8
C15B C14B H14C 113.8
C13B C14B H14D 113.8
C15B C14B H14D 113.8
H14C C14B H14D 111.0
C16B C15B C14B 87.8
C16B C15B H15C 114.0
C14B C15B H15C 114.0
C16B C15B H15D 114.0
C14B C15B H15D 114.0
H15C C15B H15D 111.2
C15B C16B C13B 88.5
C15B C16B H16C 113.9
C13B C16B H16C 113.9
C15B C16B H16D 113.9
C13B C16B H16D 113.9
H16C C16B H16D 111.1
C4B N1B C1B 111.3
C4B N1B C9B 120.5
C1B N1B C9B 127.9
C5B N2B C13B 118.3
C5B N2B C8B 113.9
C13B N2B C8B 127.8
C2B S1B C6B 98.0
C3B S2B C7B 102.6
C31B C17B C18B 109.9
C31B C17B C30B 113.1
C18B C17B C30B 108.8
C31B C17B C6B 113.1(2)
C18B C17B C6B 108.0(4)
C30B C17B C6B 103.6(4)
C23B C18B C19B 123.9
C23B C18B C17B 111.5
C19B C18B C17B 123.7
C20B C19B C18B 116.3
C20B C19B H19B 121.9
C18B C19B H19B 121.9
C19B C20B C21B 122.3
C19B C20B H20B 118.9
C21B C20B H20B 118.9
C22B C21B C20B 118.5
C22B C21B H21B 120.8
C20B C21B H21B 120.8
C23B C22B C21B 120.7
C23B C22B H22B 119.7
C21B C22B H22B 119.7
C22B C23B C18B 118.1
C22B C23B C24B 125.8
C18B C23B C24B 116.1
C25B C24B C23B 109.9
C25B C24B C7B 103.7(4)
C23B C24B C7B 100.5(4)
C25B C24B H24B 113.9
C23B C24B H24B 113.9
C7B C24B H24B 113.9
C30B C25B C26B 118.1
C30B C25B C24B 112.6
C26B C25B C24B 129.3
C27B C26B C25B 123.4
C27B C26B H26B 118.3
C25B C26B H26B 118.3
C26B C27B C28B 114.1
C26B C27B H27B 123.0
C28B C27B H27B 123.0
C29B C28B C27B 126.6
C29B C28B H28B 116.7
C27B C28B H28B 116.7
C28B C29B C30B 118.4
C28B C29B H29B 120.8
C30B C29B H29B 120.8
C29B C30B C25B 119.1
C29B C30B C17B 125.3
C25B C30B C17B 115.6
C17B C31B H31D 109.5
C17B C31B H31E 109.5
H31D C31B H31E 109.5
C17B C31B H31F 109.5
H31D C31B H31F 109.5
H31E C31B H31F 109.5
O1C C1C N1C 130.9
O1C C1C C2C 120.6
N1C C1C C2C 108.2
C3C C2C C1C 103.3
C3C C2C C17C 116.2(3)
C1C C2C C17C 103.2(9)
C3C C2C S1C 121.8
C1C C2C S1C 106.5
C17C C2C S1C 104.0(7)
C2C C3C C4C 110.7
C2C C3C C24C 110.1(3)
C4C C3C C24C 105.1(9)
C2C C3C S2C 121.2
C4C C3C S2C 105.2
C24C C3C S2C 103.1(7)
O2C C4C N1C 124.7
O2C C4C C3C 129.4
N1C C4C C3C 105.8
O3C C5C N2C 126.4
O3C C5C C6C 129.7
N2C C5C C6C 103.5
C7C C6C C5C 110.5
C7C C6C S1C 122.5
C5C C6C S1C 124.3
C6C C7C C8C 101.4
C6C C7C S2C 126.1
C8C C7C S2C 132.2
O4C C8C N2C 124.3
O4C C8C C7C 126.0
N2C C8C C7C 109.7
C12C C9C N1C 117.3
C12C C9C C10C 89.7
N1C C9C C10C 116.5
C12C C9C H9C 110.6
N1C C9C H9C 110.6
C10C C9C H9C 110.6
C11C C10C C9C 85.4
C11C C10C H10E 114.4
C9C C10C H10E 114.4
C11C C10C H10F 114.4
C9C C10C H10F 114.4
H10E C10C H10F 111.5
C10C C11C C12C 86.6
C10C C11C H11E 114.2
C12C C11C H11E 114.2
C10C C11C H11F 114.2
C12C C11C H11F 114.2
H11E C11C H11F 111.4
C9C C12C C11C 85.2
C9C C12C H12E 114.4
C11C C12C H12E 114.4
C9C C12C H12F 114.4
C11C C12C H12F 114.4
H12E C12C H12F 111.6
N2C C13C C14C 123.1
N2C C13C C16C 121.3
C14C C13C C16C 88.0
N2C C13C H13C 107.5
C14C C13C H13C 107.5
C16C C13C H13C 107.5
C13C C14C C15C 89.6
C13C C14C H14E 113.7
C15C C14C H14E 113.7
C13C C14C H14F 113.7
C15C C14C H14F 113.7
H14E C14C H14F 111.0
C16C C15C C14C 87.6
C16C C15C H15E 114.0
C14C C15C H15E 114.0
C16C C15C H15F 114.0
C14C C15C H15F 114.0
H15E C15C H15F 111.2
C15C C16C C13C 89.0
C15C C16C H16E 113.8
C13C C16C H16E 113.8
C15C C16C H16F 113.8
C13C C16C H16F 113.8
H16E C16C H16F 111.0
C4C N1C C1C 111.8
C4C N1C C9C 120.7
C1C N1C C9C 127.5
C5C N2C C13C 117.7
C5C N2C C8C 113.7
C13C N2C C8C 128.7
C6C S1C C2C 105.3
C7C S2C C3C 100.4
C18C C17C C30C 112.5
C18C C17C C31C 108.1
C30C C17C C31C 110.0
C18C C17C C2C 104.4(8)
C30C C17C C2C 102.8(8)
C31C C17C C2C 119.0(3)
C23C C18C C19C 127.0
C23C C18C C17C 108.3
C19C C18C C17C 124.7
C20C C19C C18C 116.6
C20C C19C H19C 121.7
C18C C19C H19C 121.7
C19C C20C C21C 119.3
C19C C20C H20C 120.3
C21C C20C H20C 120.3
C20C C21C C22C 121.6
C20C C21C H21C 119.2
C22C C21C H21C 119.2
C23C C22C C21C 120.4
C23C C22C H22C 119.8
C21C C22C H22C 119.8
C22C C23C C18C 115.0
C22C C23C C24C 125.7
C18C C23C C24C 118.7
C25C C24C C23C 107.0
C25C C24C C3C 101.0(8)
C23C C24C C3C 103.7(8)
C25C C24C H24C 114.6
C23C C24C H24C 114.6
C3C C24C H24C 114.6
C30C C25C C26C 114.7
C30C C25C C24C 114.7
C26C C25C C24C 130.4
C27C C26C C25C 124.7
C27C C26C H26C 117.7
C25C C26C H26C 117.7
C28C C27C C26C 116.0
C28C C27C H27C 122.0
C26C C27C H27C 122.0
C29C C28C C27C 124.2
C29C C28C H28C 117.9
C27C C28C H28C 117.9
C28C C29C C30C 118.9
C28C C29C H29C 120.5
C30C C29C H29C 120.5
C25C C30C C29C 121.4
C25C C30C C17C 111.9
C29C C30C C17C 125.8
C17C C31C H31G 109.5
C17C C31C H31H 109.5
H31G C31C H31H 109.5
C17C C31C H31I 109.5
H31G C31C H31I 109.5
H31H C31C H31I 109.5

loop_
_geom_bond_atom_site_label_1
_geom_bond_atom_site_label_2
_geom_bond_distance
C1A O1A 1.183(10)
C1A N1A 1.352(11)
C1A C2A 1.549(12)
C2A C3A 1.343(12)
C2A S1A 1.721(9)
C3A C4A 1.507(12)
C3A S2A 1.700(9)
C4A O2A 1.219(10)
C4A N1A 1.384(10)
C5A O3A 1.164(10)
C5A N2A 1.421(10)
C5A C6A 1.472(11)
C6A C7A 1.317(12)
C6A S1A 1.793(9)
C7A C8A 1.459(11)
C7A S2A 1.733(9)
C8A O4A 1.221(10)
C8A N2A 1.430(10)
C9A N1A 1.478(11)
C9A C10A 1.491(13)
C9A C12A 1.600(12)
C9A H9A 1.0000
C10A C11A 1.537(13)
C10A H10A 0.9900
C10A H10B 0.9900
C11A C12A 1.537(13)
C11A H11A 0.9900
C11A H11B 0.9900
C12A H12A 0.9900
C12A H12B 0.9900
C13A N2A 1.447(11)
C13A C14A 1.505(13)
C13A C16A 1.567(12)
C13A H13A 1.0000
C14A C15A 1.535(11)
C14A H14A 0.9900
C14A H14B 0.9900
C15A C16A 1.579(13)
C15A H15A 0.9900
C15A H15B 0.9900
C16A H16A 0.9900
C16A H16B 0.9900
C17A C18A 1.394(12)
C17A C30A 1.415(13)
C17A C31A 1.493(10)
C18A C19A 1.394(13)
C18A C23A 1.424(13)
C19A C20A 1.339(13)
C19A H19A 0.9500
C20A C21A 1.383(16)
C20A H20A 0.9500
C21A C22A 1.360(13)
C21A H21A 0.9500
C22A C23A 1.412(14)
C22A H22A 0.9500
C23A C24A 1.395(14)
C24A C25A 1.381(14)
C24A H24A 0.9500
C25A C30A 1.439(13)
C25A C26A 1.464(14)
C26A C27A 1.381(15)
C26A H26A 0.9500
C27A C28A 1.408(16)
C27A H27A 0.9500
C28A C29A 1.329(15)
C28A H28A 0.9500
C29A C30A 1.468(13)
C29A H29A 0.9500
C31A H31A 0.9800
C31A H31B 0.9800
C31A H31C 0.9800
C1B O1B 1.2245
C1B N1B 1.3867
C1B C2B 1.5109
C2B C3B 1.3704
C2B S1B 1.7991
C3B C4B 1.4975
C3B S2B 1.6633
C4B O2B 1.2582
C4B N1B 1.3299
C5B O3B 1.2114
C5B N2B 1.3692
C5B C6B 1.5613
C6B C7B 1.5237
C6B C17B 1.571(9)
C6B S1B 1.8800
C7B C8B 1.4865
C7B C24B 1.559(8)
C7B S2B 1.8592
C8B O4B 1.1327
C8B N2B 1.4590
C9B C12B 1.4601
C9B N1B 1.4924
C9B C10B 1.5259
C9B H9B 1.0000
C10B C11B 1.5126
C10B H10C 0.9900
C10B H10D 0.9900
C11B C12B 1.5772
C11B H11C 0.9900
C11B H11D 0.9900
C12B H12C 0.9900
C12B H12D 0.9900
C13B N2B 1.4361
C13B C14B 1.4492
C13B C16B 1.5599
C13B H13B 1.0000
C14B C15B 1.5497
C14B H14C 0.9900
C14B H14D 0.9900
C15B C16B 1.4551
C15B H15C 0.9900
C15B H15D 0.9900
C16B H16C 0.9900
C16B H16D 0.9900
C17B C31B 1.5227
C17B C18B 1.5261
C17B C30B 1.5282
C18B C23B 1.3956
C18B C19B 1.3983
C19B C20B 1.3568
C19B H19B 0.9500
C20B C21B 1.4190
C20B H20B 0.9500
C21B C22B 1.4108
C21B H21B 0.9500
C22B C23B 1.3577
C22B H22B 0.9500
C23B C24B 1.5222
C24B C25B 1.4591
C24B H24B 1.0000
C25B C30B 1.4039
C25B C26B 1.4357
C26B C27B 1.3559
C26B H26B 0.9500
C27B C28B 1.3748
C27B H27B 0.9500
C28B C29B 1.3696
C28B H28B 0.9500
C29B C30B 1.3711
C29B H29B 0.9500
C31B H31D 0.9800
C31B H31E 0.9800
C31B H31F 0.9800
C1C O1C 1.2318
C1C N1C 1.3921
C1C C2C 1.4959
C2C C3C 1.3777
C2C C17C 1.561(9)
C2C S1C 1.8779
C3C C4C 1.4901
C3C C24C 1.563(9)
C3C S2C 1.9105
C4C O2C 1.2725
C4C N1C 1.3260
C5C O3C 1.2002
C5C N2C 1.3716
C5C C6C 1.5672
C6C C7C 1.5048
C6C S1C 1.6056
C7C C8C 1.5062
C7C S2C 1.6616
C8C O4C 1.1421
C8C N2C 1.4552
C9C C12C 1.4623
C9C N1C 1.4898
C9C C10C 1.5302
C9C H9C 1.0000
C10C C11C 1.5034
C10C H10E 0.9900
C10C H10F 0.9900
C11C C12C 1.5738
C11C H11E 0.9900
C11C H11F 0.9900
C12C H12E 0.9900
C12C H12F 0.9900
C13C N2C 1.4352
C13C C14C 1.4481
C13C C16C 1.5539
C13C H13C 1.0000
C14C C15C 1.5504
C14C H14E 0.9900
C14C H14F 0.9900
C15C C16C 1.4623
C15C H15E 0.9900
C15C H15F 0.9900
C16C H16E 0.9900
C16C H16F 0.9900
C17C C18C 1.4757
C17C C30C 1.5099
C17C C31C 1.5382
C18C C23C 1.3984
C18C C19C 1.4164
C19C C20C 1.3115
C19C H19C 0.9500
C20C C21C 1.4134
C20C H20C 0.9500
C21C C22C 1.4361
C21C H21C 0.9500
C22C C23C 1.3205
C22C H22C 0.9500
C23C C24C 1.5423
C24C C25C 1.5083
C24C H24C 1.0000
C25C C30C 1.4077
C25C C26C 1.4229
C26C C27C 1.3916
C26C H26C 0.9500
C27C C28C 1.3671
C27C H27C 0.9500
C28C C29C 1.3536
C28C H28C 0.9500
C29C C30C 1.4127
C29C H29C 0.9500
C31C H31G 0.9800
C31C H31H 0.9800
C31C H31I 0.9800

loop_
_geom_torsion_atom_site_label_1
_geom_torsion_atom_site_label_2
_geom_torsion_atom_site_label_3
_geom_torsion_atom_site_label_4
_geom_torsion
O1A C1A C2A C3A -179.6(10)
N1A C1A C2A C3A -0.3(10)
O1A C1A C2A S1A -6.6(13)
N1A C1A C2A S1A 172.7(7)
C1A C2A C3A C4A 0.2(11)
S1A C2A C3A C4A -171.7(8)
C1A C2A C3A S2A 173.4(9)
S1A C2A C3A S2A 1.4(18)
C2A C3A C4A O2A -177.8(10)
S2A C3A C4A O2A 7.8(14)
C2A C3A C4A N1A -0.1(11)
S2A C3A C4A N1A -174.4(7)
O3A C5A C6A C7A -178.6(9)
N2A C5A C6A C7A -5.0(10)
O3A C5A C6A S1A 4.9(13)
N2A C5A C6A S1A 178.5(5)
C5A C6A C7A C8A 1.8(10)
S1A C6A C7A C8A 177.7(6)
C5A C6A C7A S2A -179.9(7)
S1A C6A C7A S2A -4.0(14)
C6A C7A C8A O4A 179.6(9)
S2A C7A C8A O4A 1.1(12)
C6A C7A C8A N2A 2.2(9)
S2A C7A C8A N2A -176.4(6)
N1A C9A C10A C11A 142.7(10)
C12A C9A C10A C11A 21.9(9)
C9A C10A C11A C12A -22.9(9)
C10A C11A C12A C9A 21.3(9)
N1A C9A C12A C11A -146.5(9)
C10A C9A C12A C11A -22.0(9)
N2A C13A C14A C15A 146.1(8)
C16A C13A C14A C15A 18.9(7)
C13A C14A C15A C16A -18.7(7)
N2A C13A C16A C15A -147.5(9)
C14A C13A C16A C15A -18.4(7)
C14A C15A C16A C13A 18.0(7)
O1A C1A N1A C4A 179.5(9)
C2A C1A N1A C4A 0.2(9)
O1A C1A N1A C9A 7.8(15)
C2A C1A N1A C9A -171.5(8)
O2A C4A N1A C1A 177.6(10)
C3A C4A N1A C1A -0.1(10)
O2A C4A N1A C9A -10.4(15)
C3A C4A N1A C9A 171.9(8)
C10A C9A N1A C1A -59.7(14)
C12A C9A N1A C1A 45.4(12)
C10A C9A N1A C4A 129.4(10)
C12A C9A N1A C4A -125.6(9)
O3A C5A N2A C8A 179.9(9)
C6A C5A N2A C8A 6.1(8)
O3A C5A N2A C13A 7.2(14)
C6A C5A N2A C13A -166.6(8)
O4A C8A N2A C5A 177.0(8)
C7A C8A N2A C5A -5.4(8)
O4A C8A N2A C13A -10.4(13)
C7A C8A N2A C13A 167.2(8)
C14A C13A N2A C5A 128.5(8)
C16A C13A N2A C5A -118.6(9)
C14A C13A N2A C8A -43.0(12)
C16A C13A N2A C8A 69.9(12)
C3A C2A S1A C6A -6.1(10)
C1A C2A S1A C6A -177.6(7)
C7A C6A S1A C2A 7.3(8)
C5A C6A S1A C2A -176.9(7)
C2A C3A S2A C7A 3.3(11)
C4A C3A S2A C7A 175.6(8)
C6A C7A S2A C3A -2.0(9)
C8A C7A S2A C3A 176.2(7)
C30A C17A C18A C19A 175.6(9)
C31A C17A C18A C19A -1.0(14)
C30A C17A C18A C23A -1.6(13)
C31A C17A C18A C23A -178.2(8)
C17A C18A C19A C20A 176.6(9)
C23A C18A C19A C20A -6.2(14)
C18A C19A C20A C21A 4.1(14)
C19A C20A C21A C22A -0.4(14)
C20A C21A C22A C23A -1.1(15)
C21A C22A C23A C24A -177.6(8)
C21A C22A C23A C18A -0.9(14)
C19A C18A C23A C24A -178.8(9)
C17A C18A C23A C24A -1.6(13)
C19A C18A C23A C22A 4.5(13)
C17A C18A C23A C22A -178.4(9)
C22A C23A C24A C25A -179.5(9)
C18A C23A C24A C25A 4.0(13)
C23A C24A C25A C30A -3.3(14)
C23A C24A C25A C26A -179.9(10)
C24A C25A C26A C27A 175.7(10)
C30A C25A C26A C27A -1.1(15)
C25A C26A C27A C28A 4.2(16)
C26A C27A C28A C29A -2.3(15)
C27A C28A C29A C30A -2.4(16)
C18A C17A C30A C25A 2.2(14)
C31A C17A C30A C25A 179.1(9)
C18A C17A C30A C29A -177.1(9)
C31A C17A C30A C29A -0.3(15)
C24A C25A C30A C17A 0.2(14)
C26A C25A C30A C17A 177.2(10)
C24A C25A C30A C29A 179.6(10)
C26A C25A C30A C29A -3.5(15)
C28A C29A C30A C17A -175.2(10)
C28A C29A C30A C25A 5.4(16)
O1B C1B C2B C3B -176.1
N1B C1B C2B C3B 1.2
O1B C1B C2B S1B 0.4
N1B C1B C2B S1B 177.7
C1B C2B C3B C4B -2.8
S1B C2B C3B C4B -179.3
C1B C2B C3B S2B -177.8
S1B C2B C3B S2B 5.7
C2B C3B C4B O2B -176.7
S2B C3B C4B O2B -1.9
C2B C3B C4B N1B 3.6
S2B C3B C4B N1B 178.4
O3B C5B C6B C7B -179.3
N2B C5B C6B C7B 1.5
O3B C5B C6B C17B 69.2(3)
N2B C5B C6B C17B -110.0(3)
O3B C5B C6B S1B -45.2
N2B C5B C6B S1B 135.6
C5B C6B C7B C8B 3.3
C17B C6B C7B C8B 116.5(4)
S1B C6B C7B C8B -119.5
C5B C6B C7B C24B -116.1(5)
C17B C6B C7B C24B -2.88(5)
S1B C6B C7B C24B 121.1(5)
C5B C6B C7B S2B 115.8
C17B C6B C7B S2B -131.0(4)
S1B C6B C7B S2B -7.0
C6B C7B C8B O4B 176.1
C24B C7B C8B O4B -58.5(3)
S2B C7B C8B O4B 55.1
C6B C7B C8B N2B -6.9
C24B C7B C8B N2B 118.5(3)
S2B C7B C8B N2B -127.9
C12B C9B C10B C11B 28.8
N1B C9B C10B C11B 151.2
C9B C10B C11B C12B -26.5
N1B C9B C12B C11B -149.3
C10B C9B C12B C11B -27.5
C10B C11B C12B C9B 27.8
N2B C13B C14B C15B 142.4
C16B C13B C14B C15B 19.2
C13B C14B C15B C16B -20.6
C14B C15B C16B C13B 19.1
N2B C13B C16B C15B -144.3
C14B C13B C16B C15B -20.5
O2B C4B N1B C1B 177.6
C3B C4B N1B C1B -2.7
O2B C4B N1B C9B -7.9
C3B C4B N1B C9B 171.8
O1B C1B N1B C4B 178.0
C2B C1B N1B C4B 1.0
O1B C1B N1B C9B 4.0
C2B C1B N1B C9B -173.0
C12B C9B N1B C4B -128.3
C10B C9B N1B C4B 125.6
C12B C9B N1B C1B 45.2
C10B C9B N1B C1B -60.8
O3B C5B N2B C13B -7.4
C6B C5B N2B C13B 171.8
O3B C5B N2B C8B 174.6
C6B C5B N2B C8B -6.2
C14B C13B N2B C5B 131.1
C16B C13B N2B C5B -122.8
C14B C13B N2B C8B -51.3
C16B C13B N2B C8B 54.8
O4B C8B N2B C5B -174.0
C7B C8B N2B C5B 9.0
O4B C8B N2B C13B 8.3
C7B C8B N2B C13B -168.7
C3B C2B S1B C6B 34.2
C1B C2B S1B C6B -141.4
C7B C6B S1B C2B -29.8
C5B C6B S1B C2B -156.3
C17B C6B S1B C2B 91.6(3)
C2B C3B S2B C7B -47.0
C4B C3B S2B C7B 138.9
C8B C7B S2B C3B 155.7
C6B C7B S2B C3B 45.3
C24B C7B S2B C3B -88.5(4)
C7B C6B C17B C31B -178.89(8)
C5B C6B C17B C31B -62.0(2)
S1B C6B C17B C31B 48.1(3)
C7B C6B C17B C18B -57.03(18)
C5B C6B C17B C18B 59.84(13)
S1B C6B C17B C18B 169.9
C7B C6B C17B C30B 58.29(16)
C5B C6B C17B C30B 175.2
S1B C6B C17B C30B -74.75(12)
C31B C17B C18B C23B -174.7
C30B C17B C18B C23B -50.3
C6B C17B C18B C23B 61.5(3)
C31B C17B C18B C19B 15.5
C30B C17B C18B C19B 139.9
C6B C17B C18B C19B -108.3(3)
C23B C18B C19B C20B 7.2
C17B C18B C19B C20B 175.7
C18B C19B C20B C21B -4.2
C19B C20B C21B C22B 0.6
C20B C21B C22B C23B 0.6
C21B C22B C23B C18B 2.1
C21B C22B C23B C24B -175.3
C19B C18B C23B C22B -6.2
C17B C18B C23B C22B -176.0
C19B C18B C23B C24B 171.4
C17B C18B C23B C24B 1.6
C22B C23B C24B C25B -130.9
C18B C23B C24B C25B 51.7
C22B C23B C24B C7B 120.3(3)
C18B C23B C24B C7B -57.1(3)
C8B C7B C24B C25B -170.5
C6B C7B C24B C25B -55.7(3)
S2B C7B C24B C25B 77.01(11)
C8B C7B C24B C23B -56.92(12)
C6B C7B C24B C23B 57.9(3)
S2B C7B C24B C23B -169.4
C23B C24B C25B C30B -52.4
C7B C24B C25B C30B 54.3(3)
C23B C24B C25B C26B 129.7
C7B C24B C25B C26B -123.7(3)
C30B C25B C26B C27B -4.8
C24B C25B C26B C27B 173.1
C25B C26B C27B C28B 2.8
C26B C27B C28B C29B 3.4
C27B C28B C29B C30B -7.3
C28B C29B C30B C25B 4.8
C28B C29B C30B C17B -175.1
C26B C25B C30B C29B 0.7
C24B C25B C30B C29B -177.5
C26B C25B C30B C17B -179.4
C24B C25B C30B C17B 2.4
C31B C17B C30B C29B -7.7
C18B C17B C30B C29B -130.1
C6B C17B C30B C29B 115.2(3)
C31B C17B C30B C25B 172.5
C18B C17B C30B C25B 50.1
C6B C17B C30B C25B -64.7(3)
O1C C1C C2C C3C 175.4
N1C C1C C2C C3C 1.4
O1C C1C C2C C17C 53.9(5)
N1C C1C C2C C17C -120.1(5)
O1C C1C C2C S1C -55.2
N1C C1C C2C S1C 130.8
C1C C2C C3C C4C 1.3
C17C C2C C3C C4C 113.6(10)
S1C C2C C3C C4C -118.0
C1C C2C C3C C24C -114.5(10)
C17C C2C C3C C24C -2.2
S1C C2C C3C C24C 126.2(10)
C1C C2C C3C S2C 125.3
C17C C2C C3C S2C -122.5(11)
S1C C2C C3C S2C 5.9
C2C C3C C4C O2C 172.8
C24C C3C C4C O2C -68.4(5)
S2C C3C C4C O2C 40.1
C2C C3C C4C N1C -3.7
C24C C3C C4C N1C 115.2(5)
S2C C3C C4C N1C -136.4
O3C C5C C6C C7C -179.6
N2C C5C C6C C7C 7.3
O3C C5C C6C S1C -18.0
N2C C5C C6C S1C 168.9
C5C C6C C7C C8C -10.6
S1C C6C C7C C8C -172.6
C5C C6C C7C S2C 175.0
S1C C6C C7C S2C 13.0
C6C C7C C8C O4C -171.2
S2C C7C C8C O4C 2.7
C6C C7C C8C N2C 10.3
S2C C7C C8C N2C -175.9
C12C C9C C10C C11C 28.0
N1C C9C C10C C11C 148.6
C9C C10C C11C C12C -25.9
N1C C9C C12C C11C -146.6
C10C C9C C12C C11C -26.7
C10C C11C C12C C9C 27.2
N2C C13C C14C C15C 144.3
C16C C13C C14C C15C 17.6
C13C C14C C15C C16C -18.7
C14C C15C C16C C13C 17.4
N2C C13C C16C C15C -146.9
C14C C13C C16C C15C -18.7
O2C C4C N1C C1C -172.1
C3C C4C N1C C1C 4.6
O2C C4C N1C C9C 9.3
C3C C4C N1C C9C -174.0
O1C C1C N1C C4C -177.1
C2C C1C N1C C4C -3.9
O1C C1C N1C C9C 1.4
C2C C1C N1C C9C 174.6
C12C C9C N1C C4C -130.9
C10C C9C N1C C4C 124.7
C12C C9C N1C C1C 50.7
C10C C9C N1C C1C -53.7
O3C C5C N2C C13C 5.3
C6C C5C N2C C13C 178.7
O3C C5C N2C C8C -173.8
C6C C5C N2C C8C -0.4
C14C C13C N2C C5C 129.0
C16C C13C N2C C5C -120.7
C14C C13C N2C C8C -52.1
C16C C13C N2C C8C 58.3
O4C C8C N2C C5C 174.8
C7C C8C N2C C5C -6.6
O4C C8C N2C C13C -4.2
C7C C8C N2C C13C 174.4
C7C C6C S1C C2C 28.6
C5C C6C S1C C2C -130.9
C3C C2C S1C C6C -37.3
C1C C2C S1C C6C -155.1
C17C C2C S1C C6C 96.2(7)
C6C C7C S2C C3C -42.9
C8C C7C S2C C3C 144.6
C2C C3C S2C C7C 31.0
C4C C3C S2C C7C 157.5
C24C C3C S2C C7C -92.6(7)
C3C C2C C17C C18C 61.6(6)
C1C C2C C17C C18C 173.90(3)
S1C C2C C17C C18C -75.06(12)
C3C C2C C17C C30C -56.0(6)
C1C C2C C17C C30C 56.31(11)
S1C C2C C17C C30C 167.36(5)
C3C C2C C17C C31C -177.75(6)
C1C C2C C17C C31C -65.5(6)
S1C C2C C17C C31C 45.6(7)
C30C C17C C18C C23C 52.3
C31C C17C C18C C23C 174.0
C2C C17C C18C C23C -58.3(6)
C30C C17C C18C C19C -129.2
C31C C17C C18C C19C -7.6
C2C C17C C18C C19C 120.1(5)
C23C C18C C19C C20C 0.8
C17C C18C C19C C20C -177.4
C18C C19C C20C C21C 1.6
C19C C20C C21C C22C -1.2
C20C C21C C22C C23C -1.8
C21C C22C C23C C18C 3.8
C21C C22C C23C C24C 175.0
C19C C18C C23C C22C -3.5
C17C C18C C23C C22C 174.8
C19C C18C C23C C24C -175.4
C17C C18C C23C C24C 2.9
C22C C23C C24C C25C 137.2
C18C C23C C24C C25C -51.8
C22C C23C C24C C3C -116.5(6)
C18C C23C C24C C3C 54.5(6)
C2C C3C C24C C25C 59.6(4)
C4C C3C C24C C25C -59.68(11)
S2C C3C C24C C25C -169.68(5)
C2C C3C C24C C23C -51.1(5)
C4C C3C C24C C23C -170.4
S2C C3C C24C C23C 79.61(10)
C23C C24C C25C C30C 45.6
C3C C24C C25C C30C -62.5(6)
C23C C24C C25C C26C -138.6
C3C C24C C25C C26C 113.2(6)
C30C C25C C26C C27C 4.5
C24C C25C C26C C27C -171.3
C25C C26C C27C C28C -2.6
C26C C27C C28C C29C -1.3
C27C C28C C29C C30C 2.8
C26C C25C C30C C29C -2.8
C24C C25C C30C C29C 173.7
C26C C25C C30C C17C -172.3
C24C C25C C30C C17C 4.1
C28C C29C C30C C25C -0.6
C28C C29C C30C C17C 167.5
C18C C17C C30C C25C -58.1
C31C C17C C30C C25C -178.6
C2C C17C C30C C25C 53.6(6)
C18C C17C C30C C29C 132.9
C31C C17C C30C C29C 12.4
C2C C17C C30C C29C -115.4(6)
